data_7160926
loop_
_publ_author_name
'Zeng, Zhiwei'
'Lin, Jingwei'
'Xie, Yongchao'
'Guo, Jiangbin'
'Ma, Nan'
'Lei, Jian'
'Lin, Jinguo'
'Xie, Xiaolan'

_publ_section_title
;
 TMEDA-catalyzed synthesis of pentasubstituted 2-aminopyrroles from
 ynehydrazides and dialkyl acetylenedicarboxylates.
;
_journal_issue 5
_journal_name_full 'Organic &amp; biomolecular chemistry'
_journal_page_first 1011
_journal_page_last 1015
_journal_paper_doi 10.1039/d5ob01825k
_journal_volume 24
_journal_year 2026
_chemical_formula_moiety 'C24 H29 Cl N2 O8'
_chemical_formula_sum 'C24 H29 Cl N2 O8'
_chemical_formula_weight 508.94
_space_group_crystal_system triclinic
_space_group_IT_number 2
_space_group_name_Hall '-P 1'
_space_group_name_H-M_alt 'P -1'
_atom_sites_solution_hydrogens geom
_atom_sites_solution_primary dual
_audit_creation_date 2024-11-08
_audit_creation_method
;
Olex2 1.5
(compiled 2021.07.19 svn.r715e62df for OlexSys, GUI svn.r6383)
;
_audit_update_record
;
2025-11-11 deposited with the CCDC.	2026-01-05 downloaded from the CCDC.
;
_cell_angle_alpha 109.781(2)
_cell_angle_beta 105.927(2)
_cell_angle_gamma 93.616(2)
_cell_formula_units_Z 2
_cell_length_a 9.8003(5)
_cell_length_b 11.4521(6)
_cell_length_c 12.3115(6)
_cell_measurement_reflns_used 9073
_cell_measurement_temperature 173.00
_cell_measurement_theta_max 57.175
_cell_measurement_theta_min 3.623
_cell_volume 1231.62(11)
_computing_cell_refinement 'SAINT V8.40B (?, 2016)'
_computing_data_reduction 'SAINT V8.40B (?, 2016)'
_computing_molecular_graphics 'Olex2 1.5 (Dolomanov et al., 2009)'
_computing_publication_material 'Olex2 1.5 (Dolomanov et al., 2009)'
_computing_structure_refinement 'SHELXL 2018/3 (Sheldrick, 2015)'
_computing_structure_solution 'SHELXT 2014/5 (Sheldrick, 2014)'
_diffrn_ambient_temperature 173.00
_diffrn_measured_fraction_theta_full 0.989
_diffrn_measured_fraction_theta_max 0.984
_diffrn_measurement_device_type 'Bruker APEX-II CCD'
_diffrn_measurement_method '\f and \w scans'
_diffrn_radiation_monochromator graphite
_diffrn_radiation_type MoK\a
_diffrn_radiation_wavelength 0.71073
_diffrn_reflns_av_R_equivalents 0.0473
_diffrn_reflns_av_unetI/netI 0.0495
_diffrn_reflns_Laue_measured_fraction_full 0.989
_diffrn_reflns_Laue_measured_fraction_max 0.984
_diffrn_reflns_limit_h_max 12
_diffrn_reflns_limit_h_min -11
_diffrn_reflns_limit_k_max 14
_diffrn_reflns_limit_k_min -14
_diffrn_reflns_limit_l_max 15
_diffrn_reflns_limit_l_min -15
_diffrn_reflns_number 15277
_diffrn_reflns_point_group_measured_fraction_full 0.989
_diffrn_reflns_point_group_measured_fraction_max 0.984
_diffrn_reflns_theta_full 25.242
_diffrn_reflns_theta_max 26.459
_diffrn_reflns_theta_min 1.852
_diffrn_source_current 1.4
_diffrn_source_power 0.07
_diffrn_source_voltage 50.0
_diffrn_standards_number 0
_exptl_absorpt_coefficient_mu 0.206
_exptl_absorpt_correction_T_max 0.7512
_exptl_absorpt_correction_T_min 0.5817
_exptl_absorpt_correction_type multi-scan
_exptl_absorpt_process_details
;
SADABS-2016/2 (Bruker,2016/2) was used for absorption correction.
wR2(int) was 0.1540 before and 0.0632 after correction.
The Ratio of minimum to maximum transmission is 0.7744.
The \l/2 correction factor is Not present.
;
_exptl_crystal_colour colourless
_exptl_crystal_colour_primary colourless
_exptl_crystal_density_diffrn 1.372
_exptl_crystal_description block
_exptl_crystal_F_000 536
_exptl_crystal_size_max 0.2
_exptl_crystal_size_mid 0.2
_exptl_crystal_size_min 0.2
_refine_diff_density_max 0.341
_refine_diff_density_min -0.391
_refine_diff_density_rms 0.065
_refine_ls_extinction_method none
_refine_ls_goodness_of_fit_ref 1.061
_refine_ls_hydrogen_treatment constr
_refine_ls_matrix_type full
_refine_ls_number_parameters 324
_refine_ls_number_reflns 5012
_refine_ls_number_restraints 0
_refine_ls_restrained_S_all 1.061
_refine_ls_R_factor_all 0.0510
_refine_ls_R_factor_gt 0.0410
_refine_ls_shift/su_max 0.000
_refine_ls_shift/su_mean 0.000
_refine_ls_structure_factor_coef Fsqd
_refine_ls_weighting_details 'w=1/[\s^2^(Fo^2^)+(0.0710P)^2^+0.2558P] where P=(Fo^2^+2Fc^2^)/3'
_refine_ls_weighting_scheme calc
_refine_ls_wR_factor_gt 0.1155
_refine_ls_wR_factor_ref 0.1231
_reflns_Friedel_coverage 0.000
_reflns_number_gt 4236
_reflns_number_total 5012
_reflns_threshold_expression 'I > 2\s(I)'
_cod_data_source_file d5ob01825k2.cif
_cod_data_source_block 20241108_2_0m
_cod_database_code 7160926
_shelx_shelxl_version_number 2018/3
_shelx_space_group_comment
;
The symmetry employed for this shelxl refinement is uniquely defined
by the following loop, which should always be used as a source of
symmetry information in preference to the above space-group names.
They are only intended as comments.
;
_shelx_estimated_absorpt_t_max 0.960
_shelx_estimated_absorpt_t_min 0.960
_olex2_refinement_description
;
1. Fixed Uiso
 At 1.2 times of:
  All C(H) groups, All N(H) groups
 At 1.5 times of:
  All C(H,H,H) groups
2.a Aromatic/amide H refined with riding coordinates:
 N2(H2), C15(H15), C16(H16), C18(H18), C19(H19)
2.b Idealised Me refined as rotating group:
 C1(H1A,H1B,H1C), C6(H6A,H6B,H6C), C7(H7A,H7B,H7C), C9(H9A,H9B,H9C), C10(H10A,
 H10B,H10C), C22(H22A,H22B,H22C), C23(H23A,H23B,H23C), C24(H24A,H24B,H24C)
;
_olex2_submission_special_instructions 'No special instructions were received'

loop_
_space_group_symop_operation_xyz
'x, y, z'
'-x, -y, -z'

loop_
_atom_site_label
_atom_site_type_symbol
_atom_site_fract_x
_atom_site_fract_y
_atom_site_fract_z
_atom_site_U_iso_or_equiv
_atom_site_adp_type
_atom_site_occupancy
_atom_site_site_symmetry_order
_atom_site_calc_flag
_atom_site_refinement_flags_posn
_atom_site_refinement_flags_adp
_atom_site_refinement_flags_occupancy
_atom_site_disorder_assembly
_atom_site_disorder_group
Cl1 Cl 0.83314(5) 0.61645(4) 0.01853(4) 0.03133(14) Uani 1 1 d . . . . .
O1 O 0.76680(12) 0.50798(10) 0.57044(9) 0.0240(3) Uani 1 1 d . . . . .
O2 O 0.75703(13) 0.30257(11) 0.45352(10) 0.0318(3) Uani 1 1 d . . . . .
O3 O 0.45635(13) 0.31570(9) 0.51181(9) 0.0246(3) Uani 1 1 d . . . . .
O4 O 0.32465(13) 0.12133(10) 0.40202(9) 0.0257(3) Uani 1 1 d . . . . .
O5 O 0.32502(13) -0.08445(10) 0.18048(10) 0.0257(3) Uani 1 1 d . . . . .
O6 O 0.13435(12) 0.00882(10) 0.13150(10) 0.0263(3) Uani 1 1 d . . . . .
O7 O 0.29527(13) -0.02260(10) -0.05665(9) 0.0262(3) Uani 1 1 d . . . . .
O8 O 0.35068(14) 0.14714(10) -0.09735(10) 0.0299(3) Uani 1 1 d . . . . .
N1 N 0.42750(13) 0.22005(11) 0.30767(10) 0.0171(3) Uani 1 1 d . . . . .
N2 N 0.59618(14) 0.42101(11) 0.39371(11) 0.0188(3) Uani 1 1 d . . . . .
H2 H 0.577550 0.497727 0.405662 0.023 Uiso 1 1 calc R U . . .
C1 C 0.2408(2) -0.09359(16) -0.18656(14) 0.0325(4) Uani 1 1 d . . . . .
H1A H 0.161282 -0.057509 -0.223669 0.049 Uiso 1 1 calc R U . . .
H1B H 0.206282 -0.181584 -0.201655 0.049 Uiso 1 1 calc R U . . .
H1C H 0.318176 -0.089683 -0.222203 0.049 Uiso 1 1 calc R U . . .
C2 C 0.34814(16) 0.10001(13) -0.02439(13) 0.0182(3) Uani 1 1 d . . . . .
C3 C 0.39837(16) 0.16761(13) 0.10893(13) 0.0178(3) Uani 1 1 d . . . . .
C4 C 0.36337(16) 0.12795(13) 0.19303(13) 0.0175(3) Uani 1 1 d . . . . .
C5 C 0.27499(16) 0.00514(13) 0.16993(13) 0.0181(3) Uani 1 1 d . . . . .
C6 C 0.0406(2) -0.11026(16) 0.09322(19) 0.0376(4) Uani 1 1 d . . . . .
H6A H 0.067438 -0.174672 0.030500 0.056 Uiso 1 1 calc R U . . .
H6B H -0.059497 -0.101234 0.060108 0.056 Uiso 1 1 calc R U . . .
H6C H 0.050256 -0.135480 0.163146 0.056 Uiso 1 1 calc R U . . .
C7 C 0.1919(3) -0.02542(19) 0.4445(2) 0.0530(6) Uani 1 1 d . . . . .
H7A H 0.109959 -0.031092 0.374926 0.080 Uiso 1 1 calc R U . . .
H7B H 0.156556 -0.046997 0.503627 0.080 Uiso 1 1 calc R U . . .
H7C H 0.254517 -0.084231 0.416509 0.080 Uiso 1 1 calc R U . . .
C8 C 0.2764(2) 0.10790(15) 0.50393(15) 0.0286(4) Uani 1 1 d . . . . .
C9 C 0.1807(2) 0.20407(19) 0.53588(18) 0.0392(4) Uani 1 1 d . . . . .
H9A H 0.237666 0.289010 0.570350 0.059 Uiso 1 1 calc R U . . .
H9B H 0.139528 0.190450 0.595632 0.059 Uiso 1 1 calc R U . . .
H9C H 0.102750 0.195054 0.462364 0.059 Uiso 1 1 calc R U . . .
C10 C 0.4052(2) 0.12084(18) 0.61128(16) 0.0361(4) Uani 1 1 d . . . . .
H10A H 0.466239 0.059715 0.584659 0.054 Uiso 1 1 calc R U . . .
H10B H 0.372073 0.104889 0.673992 0.054 Uiso 1 1 calc R U . . .
H10C H 0.460701 0.206299 0.644712 0.054 Uiso 1 1 calc R U . . .
C11 C 0.40600(17) 0.22590(13) 0.41917(13) 0.0186(3) Uani 1 1 d . . . . .
C12 C 0.50708(16) 0.31855(13) 0.29410(13) 0.0177(3) Uani 1 1 d . . . . .
C13 C 0.49005(16) 0.28924(13) 0.17369(13) 0.0174(3) Uani 1 1 d . . . . .
C14 C 0.56620(16) 0.36792(13) 0.12763(13) 0.0177(3) Uani 1 1 d . . . . .
C15 C 0.57018(17) 0.49814(13) 0.17008(13) 0.0198(3) Uani 1 1 d . . . . .
H15 H 0.517006 0.534526 0.223172 0.024 Uiso 1 1 calc R U . . .
C16 C 0.65079(17) 0.57502(14) 0.13571(13) 0.0212(3) Uani 1 1 d . . . . .
H16 H 0.653203 0.663511 0.164797 0.025 Uiso 1 1 calc R U . . .
C17 C 0.72722(17) 0.52071(14) 0.05869(14) 0.0211(3) Uani 1 1 d . . . . .
C18 C 0.72145(18) 0.39156(14) 0.01152(14) 0.0232(3) Uani 1 1 d . . . . .
H18 H 0.772327 0.355578 -0.043682 0.028 Uiso 1 1 calc R U . . .
C19 C 0.64025(17) 0.31568(14) 0.04617(14) 0.0212(3) Uani 1 1 d . . . . .
H19 H 0.635045 0.226931 0.013941 0.025 Uiso 1 1 calc R U . . .
C20 C 0.71268(17) 0.40101(14) 0.47253(14) 0.0216(3) Uani 1 1 d . . . . .
C21 C 0.88441(18) 0.51110(15) 0.67712(14) 0.0259(4) Uani 1 1 d . . . . .
C22 C 0.8376(2) 0.41495(17) 0.72523(17) 0.0397(5) Uani 1 1 d . . . . .
H22A H 0.743594 0.426484 0.736783 0.060 Uiso 1 1 calc R U . . .
H22B H 0.908686 0.426387 0.803190 0.060 Uiso 1 1 calc R U . . .
H22C H 0.830162 0.329850 0.666799 0.060 Uiso 1 1 calc R U . . .
C23 C 1.0224(2) 0.4925(2) 0.64538(17) 0.0448(5) Uani 1 1 d . . . . .
H23A H 1.009100 0.408314 0.583368 0.067 Uiso 1 1 calc R U . . .
H23B H 1.100729 0.500837 0.718395 0.067 Uiso 1 1 calc R U . . .
H23C H 1.046554 0.556241 0.613858 0.067 Uiso 1 1 calc R U . . .
C24 C 0.8997(2) 0.64470(16) 0.76579(15) 0.0307(4) Uani 1 1 d . . . . .
H24A H 0.918774 0.704443 0.728323 0.046 Uiso 1 1 calc R U . . .
H24B H 0.979884 0.660122 0.839872 0.046 Uiso 1 1 calc R U . . .
H24C H 0.810430 0.655752 0.786388 0.046 Uiso 1 1 calc R U . . .

loop_
_atom_site_aniso_label
_atom_site_aniso_U_11
_atom_site_aniso_U_22
_atom_site_aniso_U_33
_atom_site_aniso_U_23
_atom_site_aniso_U_13
_atom_site_aniso_U_12
Cl1 0.0369(3) 0.0285(2) 0.0348(2) 0.01528(18) 0.0184(2) -0.00340(17)
O1 0.0244(6) 0.0214(5) 0.0159(5) 0.0011(4) -0.0013(5) -0.0006(4)
O2 0.0331(7) 0.0265(6) 0.0249(6) 0.0013(5) 0.0021(5) 0.0086(5)
O3 0.0344(7) 0.0194(5) 0.0156(5) 0.0022(4) 0.0082(5) -0.0032(4)
O4 0.0378(7) 0.0211(5) 0.0168(5) 0.0034(4) 0.0135(5) -0.0069(5)
O5 0.0320(6) 0.0196(5) 0.0251(6) 0.0087(4) 0.0082(5) 0.0037(4)
O6 0.0197(6) 0.0208(5) 0.0327(6) 0.0075(5) 0.0040(5) -0.0037(4)
O7 0.0394(7) 0.0169(5) 0.0137(5) 0.0015(4) 0.0027(5) -0.0049(5)
O8 0.0454(8) 0.0246(6) 0.0158(5) 0.0072(4) 0.0059(5) -0.0044(5)
N1 0.0201(6) 0.0159(6) 0.0125(6) 0.0034(5) 0.0043(5) -0.0024(5)
N2 0.0230(7) 0.0137(5) 0.0145(6) 0.0024(5) 0.0028(5) -0.0031(5)
C1 0.0440(11) 0.0237(8) 0.0148(8) -0.0018(6) -0.0012(7) -0.0016(7)
C2 0.0184(8) 0.0171(7) 0.0163(7) 0.0042(5) 0.0043(6) 0.0005(5)
C3 0.0198(7) 0.0161(7) 0.0156(7) 0.0048(5) 0.0046(6) 0.0003(5)
C4 0.0186(7) 0.0157(7) 0.0156(7) 0.0035(5) 0.0047(6) 0.0003(5)
C5 0.0224(8) 0.0177(7) 0.0129(7) 0.0036(5) 0.0068(6) 0.0005(6)
C6 0.0301(10) 0.0263(9) 0.0449(11) 0.0067(8) 0.0059(9) -0.0119(7)
C7 0.0801(17) 0.0363(11) 0.0418(11) 0.0079(9) 0.0329(12) -0.0206(10)
C8 0.0410(10) 0.0267(8) 0.0218(8) 0.0087(6) 0.0177(8) -0.0031(7)
C9 0.0335(10) 0.0519(11) 0.0349(10) 0.0144(9) 0.0177(9) 0.0048(8)
C10 0.0510(12) 0.0409(10) 0.0269(9) 0.0194(8) 0.0188(9) 0.0120(9)
C11 0.0225(8) 0.0177(7) 0.0155(7) 0.0049(5) 0.0078(6) 0.0027(6)
C12 0.0190(7) 0.0152(6) 0.0160(7) 0.0045(5) 0.0038(6) -0.0017(5)
C13 0.0184(7) 0.0166(7) 0.0157(7) 0.0050(5) 0.0047(6) 0.0009(5)
C14 0.0185(7) 0.0177(7) 0.0138(7) 0.0051(5) 0.0022(6) -0.0019(5)
C15 0.0220(8) 0.0199(7) 0.0155(7) 0.0052(5) 0.0053(6) 0.0007(6)
C16 0.0268(8) 0.0162(7) 0.0180(7) 0.0058(5) 0.0047(6) -0.0010(6)
C17 0.0212(8) 0.0229(7) 0.0191(7) 0.0105(6) 0.0042(6) -0.0019(6)
C18 0.0267(8) 0.0252(8) 0.0195(7) 0.0084(6) 0.0102(7) 0.0032(6)
C19 0.0263(8) 0.0173(7) 0.0184(7) 0.0051(6) 0.0070(6) 0.0021(6)
C20 0.0216(8) 0.0213(7) 0.0179(7) 0.0032(6) 0.0064(6) -0.0008(6)
C21 0.0251(9) 0.0307(8) 0.0146(7) 0.0046(6) 0.0003(7) 0.0014(6)
C22 0.0575(13) 0.0312(9) 0.0251(9) 0.0112(7) 0.0045(9) 0.0034(8)
C23 0.0279(10) 0.0692(14) 0.0249(9) 0.0063(9) 0.0026(8) 0.0112(9)
C24 0.0331(10) 0.0297(9) 0.0182(8) 0.0035(7) -0.0003(7) -0.0043(7)

loop_
_atom_type_symbol
_atom_type_description
_atom_type_scat_dispersion_real
_atom_type_scat_dispersion_imag
_atom_type_scat_source
C C 0.0033 0.0016 'International Tables Vol C Tables 4.2.6.8 and 6.1.1.4'
H H 0.0000 0.0000 'International Tables Vol C Tables 4.2.6.8 and 6.1.1.4'
Cl Cl 0.1484 0.1585 'International Tables Vol C Tables 4.2.6.8 and 6.1.1.4'
N N 0.0061 0.0033 'International Tables Vol C Tables 4.2.6.8 and 6.1.1.4'
O O 0.0106 0.0060 'International Tables Vol C Tables 4.2.6.8 and 6.1.1.4'

loop_
_geom_angle_atom_site_label_1
_geom_angle_atom_site_label_2
_geom_angle_atom_site_label_3
_geom_angle
_geom_angle_site_symmetry_1
_geom_angle_site_symmetry_3
_geom_angle_publ_flag
C20 O1 C21 120.79(12) . . ?
C11 O4 C8 120.23(11) . . ?
C5 O6 C6 114.64(13) . . ?
C2 O7 C1 114.97(12) . . ?
C4 N1 C11 127.76(12) . . ?
C4 N1 C12 107.69(11) . . ?
C12 N1 C11 124.13(11) . . ?
C12 N2 H2 120.3 . . ?
C20 N2 H2 120.3 . . ?
C20 N2 C12 119.42(12) . . ?
O7 C1 H1A 109.5 . . ?
O7 C1 H1B 109.5 . . ?
O7 C1 H1C 109.5 . . ?
H1A C1 H1B 109.5 . . ?
H1A C1 H1C 109.5 . . ?
H1B C1 H1C 109.5 . . ?
O7 C2 C3 112.25(12) . . ?
O8 C2 O7 122.73(13) . . ?
O8 C2 C3 125.01(13) . . ?
C4 C3 C2 126.39(13) . . ?
C4 C3 C13 107.78(12) . . ?
C13 C3 C2 125.81(13) . . ?
N1 C4 C5 123.85(12) . . ?
C3 C4 N1 108.64(12) . . ?
C3 C4 C5 127.49(12) . . ?
O5 C5 O6 125.33(13) . . ?
O5 C5 C4 123.95(14) . . ?
O6 C5 C4 110.67(12) . . ?
O6 C6 H6A 109.5 . . ?
O6 C6 H6B 109.5 . . ?
O6 C6 H6C 109.5 . . ?
H6A C6 H6B 109.5 . . ?
H6A C6 H6C 109.5 . . ?
H6B C6 H6C 109.5 . . ?
H7A C7 H7B 109.5 . . ?
H7A C7 H7C 109.5 . . ?
H7B C7 H7C 109.5 . . ?
C8 C7 H7A 109.5 . . ?
C8 C7 H7B 109.5 . . ?
C8 C7 H7C 109.5 . . ?
O4 C8 C7 101.48(12) . . ?
O4 C8 C9 108.38(14) . . ?
O4 C8 C10 110.49(14) . . ?
C9 C8 C7 111.67(17) . . ?
C9 C8 C10 112.84(15) . . ?
C10 C8 C7 111.35(17) . . ?
C8 C9 H9A 109.5 . . ?
C8 C9 H9B 109.5 . . ?
C8 C9 H9C 109.5 . . ?
H9A C9 H9B 109.5 . . ?
H9A C9 H9C 109.5 . . ?
H9B C9 H9C 109.5 . . ?
C8 C10 H10A 109.5 . . ?
C8 C10 H10B 109.5 . . ?
C8 C10 H10C 109.5 . . ?
H10A C10 H10B 109.5 . . ?
H10A C10 H10C 109.5 . . ?
H10B C10 H10C 109.5 . . ?
O3 C11 O4 127.67(14) . . ?
O3 C11 N1 122.54(13) . . ?
O4 C11 N1 109.78(12) . . ?
N2 C12 N1 122.32(12) . . ?
C13 C12 N1 108.89(12) . . ?
C13 C12 N2 128.57(13) . . ?
C3 C13 C14 129.57(13) . . ?
C12 C13 C3 106.98(12) . . ?
C12 C13 C14 123.23(13) . . ?
C15 C14 C13 119.92(13) . . ?
C19 C14 C13 121.26(13) . . ?
C19 C14 C15 118.76(13) . . ?
C14 C15 H15 119.6 . . ?
C16 C15 C14 120.88(14) . . ?
C16 C15 H15 119.6 . . ?
C15 C16 H16 120.6 . . ?
C17 C16 C15 118.80(14) . . ?
C17 C16 H16 120.6 . . ?
C16 C17 Cl1 119.30(11) . . ?
C16 C17 C18 121.76(14) . . ?
C18 C17 Cl1 118.94(12) . . ?
C17 C18 H18 120.6 . . ?
C17 C18 C19 118.90(14) . . ?
C19 C18 H18 120.6 . . ?
C14 C19 H19 119.6 . . ?
C18 C19 C14 120.82(13) . . ?
C18 C19 H19 119.6 . . ?
O1 C20 N2 108.61(13) . . ?
O2 C20 O1 127.32(15) . . ?
O2 C20 N2 124.07(14) . . ?
O1 C21 C22 109.56(14) . . ?
O1 C21 C23 110.53(13) . . ?
O1 C21 C24 101.75(13) . . ?
C22 C21 C24 111.37(14) . . ?
C23 C21 C22 113.09(17) . . ?
C23 C21 C24 109.98(15) . . ?
C21 C22 H22A 109.5 . . ?
C21 C22 H22B 109.5 . . ?
C21 C22 H22C 109.5 . . ?
H22A C22 H22B 109.5 . . ?
H22A C22 H22C 109.5 . . ?
H22B C22 H22C 109.5 . . ?
C21 C23 H23A 109.5 . . ?
C21 C23 H23B 109.5 . . ?
C21 C23 H23C 109.5 . . ?
H23A C23 H23B 109.5 . . ?
H23A C23 H23C 109.5 . . ?
H23B C23 H23C 109.5 . . ?
C21 C24 H24A 109.5 . . ?
C21 C24 H24B 109.5 . . ?
C21 C24 H24C 109.5 . . ?
H24A C24 H24B 109.5 . . ?
H24A C24 H24C 109.5 . . ?
H24B C24 H24C 109.5 . . ?

loop_
_geom_bond_atom_site_label_1
_geom_bond_atom_site_label_2
_geom_bond_distance
_geom_bond_site_symmetry_2
_geom_bond_publ_flag
Cl1 C17 1.7405(15) . ?
O1 C20 1.3426(17) . ?
O1 C21 1.4789(19) . ?
O2 C20 1.2057(19) . ?
O3 C11 1.1979(17) . ?
O4 C8 1.5062(18) . ?
O4 C11 1.3154(18) . ?
O5 C5 1.1952(18) . ?
O6 C5 1.3373(19) . ?
O6 C6 1.4477(18) . ?
O7 C1 1.4494(18) . ?
O7 C2 1.3474(17) . ?
O8 C2 1.1990(18) . ?
N1 C4 1.3862(17) . ?
N1 C11 1.4254(18) . ?
N1 C12 1.4131(18) . ?
N2 H2 0.8800 . ?
N2 C12 1.3972(18) . ?
N2 C20 1.369(2) . ?
C1 H1A 0.9800 . ?
C1 H1B 0.9800 . ?
C1 H1C 0.9800 . ?
C2 C3 1.4779(19) . ?
C3 C4 1.375(2) . ?
C3 C13 1.4423(19) . ?
C4 C5 1.4998(19) . ?
C6 H6A 0.9800 . ?
C6 H6B 0.9800 . ?
C6 H6C 0.9800 . ?
C7 H7A 0.9800 . ?
C7 H7B 0.9800 . ?
C7 H7C 0.9800 . ?
C7 C8 1.518(2) . ?
C8 C9 1.513(3) . ?
C8 C10 1.513(3) . ?
C9 H9A 0.9800 . ?
C9 H9B 0.9800 . ?
C9 H9C 0.9800 . ?
C10 H10A 0.9800 . ?
C10 H10B 0.9800 . ?
C10 H10C 0.9800 . ?
C12 C13 1.363(2) . ?
C13 C14 1.4777(19) . ?
C14 C15 1.397(2) . ?
C14 C19 1.392(2) . ?
C15 H15 0.9500 . ?
C15 C16 1.388(2) . ?
C16 H16 0.9500 . ?
C16 C17 1.377(2) . ?
C17 C18 1.385(2) . ?
C18 H18 0.9500 . ?
C18 C19 1.386(2) . ?
C19 H19 0.9500 . ?
C21 C22 1.517(2) . ?
C21 C23 1.515(3) . ?
C21 C24 1.518(2) . ?
C22 H22A 0.9800 . ?
C22 H22B 0.9800 . ?
C22 H22C 0.9800 . ?
C23 H23A 0.9800 . ?
C23 H23B 0.9800 . ?
C23 H23C 0.9800 . ?
C24 H24A 0.9800 . ?
C24 H24B 0.9800 . ?
C24 H24C 0.9800 . ?

loop_
_geom_torsion_atom_site_label_1
_geom_torsion_atom_site_label_2
_geom_torsion_atom_site_label_3
_geom_torsion_atom_site_label_4
_geom_torsion
_geom_torsion_site_symmetry_1
_geom_torsion_site_symmetry_2
_geom_torsion_site_symmetry_3
_geom_torsion_site_symmetry_4
_geom_torsion_publ_flag
Cl1 C17 C18 C19 178.24(12) . . . . ?
O7 C2 C3 C4 -17.5(2) . . . . ?
O7 C2 C3 C13 164.38(14) . . . . ?
O8 C2 C3 C4 161.29(16) . . . . ?
O8 C2 C3 C13 -16.8(2) . . . . ?
N1 C4 C5 O5 -81.74(19) . . . . ?
N1 C4 C5 O6 100.84(16) . . . . ?
N1 C12 C13 C3 -0.76(17) . . . . ?
N1 C12 C13 C14 -175.89(13) . . . . ?
N2 C12 C13 C3 173.84(15) . . . . ?
N2 C12 C13 C14 -1.3(3) . . . . ?
C1 O7 C2 O8 -0.3(2) . . . . ?
C1 O7 C2 C3 178.55(14) . . . . ?
C2 C3 C4 N1 -177.62(14) . . . . ?
C2 C3 C4 C5 4.1(2) . . . . ?
C2 C3 C13 C12 178.41(14) . . . . ?
C2 C3 C13 C14 -6.9(2) . . . . ?
C3 C4 C5 O5 96.3(2) . . . . ?
C3 C4 C5 O6 -81.14(19) . . . . ?
C3 C13 C14 C15 138.88(16) . . . . ?
C3 C13 C14 C19 -44.0(2) . . . . ?
C4 N1 C11 O3 -172.74(14) . . . . ?
C4 N1 C11 O4 6.7(2) . . . . ?
C4 N1 C12 N2 -173.76(13) . . . . ?
C4 N1 C12 C13 1.25(17) . . . . ?
C4 C3 C13 C12 0.00(17) . . . . ?
C4 C3 C13 C14 174.71(15) . . . . ?
C6 O6 C5 O5 -4.3(2) . . . . ?
C6 O6 C5 C4 173.11(13) . . . . ?
C8 O4 C11 O3 4.2(2) . . . . ?
C8 O4 C11 N1 -175.28(13) . . . . ?
C11 O4 C8 C7 -178.34(16) . . . . ?
C11 O4 C8 C9 63.98(19) . . . . ?
C11 O4 C8 C10 -60.13(19) . . . . ?
C11 N1 C4 C3 171.53(14) . . . . ?
C11 N1 C4 C5 -10.1(2) . . . . ?
C11 N1 C12 N2 13.2(2) . . . . ?
C11 N1 C12 C13 -171.84(14) . . . . ?
C12 N1 C4 C3 -1.24(16) . . . . ?
C12 N1 C4 C5 177.10(13) . . . . ?
C12 N1 C11 O3 -1.1(2) . . . . ?
C12 N1 C11 O4 178.40(13) . . . . ?
C12 N2 C20 O1 -169.69(13) . . . . ?
C12 N2 C20 O2 10.9(2) . . . . ?
C12 C13 C14 C15 -47.2(2) . . . . ?
C12 C13 C14 C19 129.93(16) . . . . ?
C13 C3 C4 N1 0.77(17) . . . . ?
C13 C3 C4 C5 -177.49(14) . . . . ?
C13 C14 C15 C16 174.70(14) . . . . ?
C13 C14 C19 C18 -174.46(14) . . . . ?
C14 C15 C16 C17 0.0(2) . . . . ?
C15 C14 C19 C18 2.7(2) . . . . ?
C15 C16 C17 Cl1 -178.05(12) . . . . ?
C15 C16 C17 C18 2.4(2) . . . . ?
C16 C17 C18 C19 -2.2(2) . . . . ?
C17 C18 C19 C14 -0.4(2) . . . . ?
C19 C14 C15 C16 -2.5(2) . . . . ?
C20 O1 C21 C22 -57.49(19) . . . . ?
C20 O1 C21 C23 67.77(19) . . . . ?
C20 O1 C21 C24 -175.45(13) . . . . ?
C20 N2 C12 N1 62.98(19) . . . . ?
C20 N2 C12 C13 -110.97(18) . . . . ?
C21 O1 C20 O2 -7.1(2) . . . . ?
C21 O1 C20 N2 173.58(12) . . . . ?
